data_1546133
loop_
_publ_author_name
'Yan, Hong'
'Li, Xiang'
'Yin, Yongheng'
'Lu, Changsheng'
'Tong, Xiao'
'Zhao, Qiang'

_publ_section_title
;
 Using highly emissive and environmentally sensitive
 o-carborane-functionalized metallophosphors to monitor mitochondrial
 polarity
;
_journal_name_full 'Chem. Sci.'
_journal_paper_doi 10.1039/C7SC00160F
_journal_year 2017
_chemical_formula_moiety 'C18 H22 B10 N2'
_chemical_formula_sum 'C18 H22 B10 N2'
_chemical_formula_weight 374.48
_chemical_name_systematic
; 
 ? 
;
_space_group_IT_number 61
_symmetry_cell_setting orthorhombic
_symmetry_space_group_name_Hall '-P 2ac 2ab'
_symmetry_space_group_name_H-M 'P b c a'
_atom_sites_solution_hydrogens geom
_atom_sites_solution_primary direct
_atom_sites_solution_secondary difmap
_audit_creation_method SHELXL-97
_audit_update_record
;
2016-07-28 deposited with the CCDC.
2017-05-30 downloaded from the CCDC.
;
_cell_angle_alpha 90.00
_cell_angle_beta 90.00
_cell_angle_gamma 90.00
_cell_formula_units_Z 8
_cell_length_a 12.0727(15)
_cell_length_b 12.5640(16)
_cell_length_c 26.304(3)
_cell_measurement_reflns_used 7269
_cell_measurement_temperature 296(2)
_cell_measurement_theta_max 27.43
_cell_measurement_theta_min 2.29
_cell_volume 3989.8(8)
_computing_structure_refinement 'SHELXL-97 (Sheldrick, 2008)'
_computing_structure_solution 'SHELXS-97 (Sheldrick, 2008)'
_diffrn_ambient_temperature 296(2)
_diffrn_measured_fraction_theta_full 0.996
_diffrn_measured_fraction_theta_max 0.996
_diffrn_measurement_device_type 'CCD area detector'
_diffrn_radiation_monochromator graphite
_diffrn_radiation_source 'fine-focus sealed tube'
_diffrn_radiation_type MoK\a
_diffrn_radiation_wavelength 0.71073
_diffrn_reflns_av_R_equivalents 0.0976
_diffrn_reflns_av_sigmaI/netI 0.0641
_diffrn_reflns_limit_h_max 13
_diffrn_reflns_limit_h_min -15
_diffrn_reflns_limit_k_max 16
_diffrn_reflns_limit_k_min -15
_diffrn_reflns_limit_l_max 34
_diffrn_reflns_limit_l_min -33
_diffrn_reflns_number 33932
_diffrn_reflns_theta_full 27.51
_diffrn_reflns_theta_max 27.51
_diffrn_reflns_theta_min 1.55
_exptl_absorpt_coefficient_mu 0.065
_exptl_absorpt_correction_T_max 0.9832
_exptl_absorpt_correction_T_min 0.9787
_exptl_absorpt_correction_type multi-scan
_exptl_absorpt_process_details 'SADABS (Bruker, 2011)'
_exptl_crystal_density_diffrn 1.247
_exptl_crystal_density_method 'not measured'
_exptl_crystal_description block
_exptl_crystal_F_000 1552
_exptl_crystal_size_max 0.33
_exptl_crystal_size_mid 0.27
_exptl_crystal_size_min 0.26
_refine_diff_density_max 0.468
_refine_diff_density_min -0.282
_refine_diff_density_rms 0.055
_refine_ls_extinction_method none
_refine_ls_goodness_of_fit_ref 1.041
_refine_ls_hydrogen_treatment constr
_refine_ls_matrix_type full
_refine_ls_number_parameters 271
_refine_ls_number_reflns 4571
_refine_ls_number_restraints 0
_refine_ls_restrained_S_all 1.041
_refine_ls_R_factor_all 0.0627
_refine_ls_R_factor_gt 0.0513
_refine_ls_shift/su_max 0.000
_refine_ls_shift/su_mean 0.000
_refine_ls_structure_factor_coef Fsqd
_refine_ls_weighting_details 'calc w=1/[\s^2^(Fo^2^)+(0.0713P)^2^+1.7284P] where P=(Fo^2^+2Fc^2^)/3'
_refine_ls_weighting_scheme calc
_refine_ls_wR_factor_gt 0.1373
_refine_ls_wR_factor_ref 0.1484
_reflns_number_gt 3755
_reflns_number_total 4571
_reflns_threshold_expression >2sigma(I)
_cod_data_source_file c7sc00160f2.cif
_cod_data_source_block 1f
_cod_depositor_comments
;
The following automatic conversions were performed:

'_symmetry_cell_setting' value 'Orthorhombic' changed to
'orthorhombic' according to
/home/data/users/saulius/crontab/automatic-downloads/rss-feeds/RSC/lib/dictionaries/cif_core.dic
dictionary named 'cif_core.dic' version 2.4.2 from 2011-04-26.

Automatic conversion script
Id: cif_fix_values 4973 2017-02-22 13:04:09Z antanas 
;
_cod_original_cell_volume 3989.8(9)
_cod_original_sg_symbol_H-M 'Pbca '
_cod_database_code 1546133

loop_
_symmetry_equiv_pos_as_xyz
'x, y, z'
'-x+1/2, -y, z+1/2'
'-x, y+1/2, -z+1/2'
'x+1/2, -y+1/2, -z'
'-x, -y, -z'
'x-1/2, y, -z-1/2'
'x, -y-1/2, z-1/2'
'-x-1/2, y-1/2, z'

loop_
_atom_site_label
_atom_site_type_symbol
_atom_site_fract_x
_atom_site_fract_y
_atom_site_fract_z
_atom_site_U_iso_or_equiv
_atom_site_adp_type
_atom_site_occupancy
_atom_site_symmetry_multiplicity
_atom_site_calc_flag
_atom_site_refinement_flags
B1 B 0.50313(13) 0.25610(13) 0.30876(6) 0.0142(3) Uani 1 1 d .
H1 H 0.5835 0.2964 0.3129 0.017 Uiso 1 1 calc R
B2 B 0.30099(13) 0.19204(12) 0.35668(6) 0.0145(3) Uani 1 1 d .
H2 H 0.2512 0.1910 0.3917 0.017 Uiso 1 1 calc R
B3 B 0.36758(13) 0.07596(13) 0.33330(6) 0.0159(3) Uani 1 1 d .
H3 H 0.3601 -0.0011 0.3528 0.019 Uiso 1 1 calc R
B4 B 0.49337(13) 0.11611(13) 0.30305(6) 0.0154(3) Uani 1 1 d .
H4 H 0.5675 0.0652 0.3027 0.018 Uiso 1 1 calc R
B5 B 0.45853(13) 0.19917(13) 0.25107(6) 0.0171(3) Uani 1 1 d .
H5 H 0.5100 0.2020 0.2166 0.021 Uiso 1 1 calc R
B6 B 0.39106(13) 0.31467(13) 0.27486(6) 0.0153(3) Uani 1 1 d .
H6 H 0.3989 0.3927 0.2562 0.018 Uiso 1 1 calc R
B7 B 0.26562(13) 0.27462(13) 0.30477(6) 0.0154(3) Uani 1 1 d .
H7 H 0.1921 0.3263 0.3056 0.018 Uiso 1 1 calc R
B8 B 0.25512(13) 0.13377(13) 0.29946(6) 0.0168(3) Uani 1 1 d .
H8 H 0.1744 0.0937 0.2965 0.020 Uiso 1 1 calc R
B9 B 0.37398(13) 0.08672(13) 0.26590(6) 0.0177(3) Uani 1 1 d .
H9 H 0.3702 0.0163 0.2411 0.021 Uiso 1 1 calc R
B10 B 0.31114(13) 0.20974(13) 0.24831(6) 0.0176(3) Uani 1 1 d .
H10 H 0.2669 0.2190 0.2120 0.021 Uiso 1 1 calc R
C1 C 0.44380(11) 0.17937(10) 0.35572(5) 0.0131(3) Uani 1 1 d .
C2 C 0.38364(11) 0.29842(11) 0.33934(5) 0.0131(3) Uani 1 1 d .
C3 C 0.50073(12) 0.14793(11) 0.49676(5) 0.0164(3) Uani 1 1 d .
C4 C 0.44471(12) 0.14903(11) 0.45040(5) 0.0163(3) Uani 1 1 d .
H4A H 0.3693 0.1340 0.4491 0.020 Uiso 1 1 calc R
C5 C 0.50252(11) 0.17278(11) 0.40632(5) 0.0142(3) Uani 1 1 d .
C6 C 0.61634(12) 0.18838(12) 0.41006(5) 0.0190(3) Uani 1 1 d .
H6A H 0.6587 0.2017 0.3812 0.023 Uiso 1 1 calc R
C7 C 0.66513(13) 0.18358(12) 0.45768(6) 0.0221(3) Uani 1 1 d .
H7A H 0.7414 0.1934 0.4597 0.027 Uiso 1 1 calc R
C8 C 0.43867(12) 0.12859(11) 0.54491(5) 0.0174(3) Uani 1 1 d .
C9 C 0.48719(14) 0.14803(12) 0.59207(5) 0.0218(3) Uani 1 1 d .
H9A H 0.5598 0.1723 0.5943 0.026 Uiso 1 1 calc R
C10 C 0.42518(15) 0.13045(13) 0.63548(6) 0.0251(4) Uani 1 1 d .
H10A H 0.4557 0.1425 0.6674 0.030 Uiso 1 1 calc R
C11 C 0.31720(15) 0.09476(12) 0.63090(6) 0.0253(4) Uani 1 1 d .
H11A H 0.2736 0.0826 0.6595 0.030 Uiso 1 1 calc R
C12 C 0.27611(14) 0.07779(13) 0.58255(6) 0.0259(3) Uani 1 1 d .
H12A H 0.2038 0.0532 0.5795 0.031 Uiso 1 1 calc R
C13 C 0.39707(11) 0.39071(11) 0.37534(5) 0.0149(3) Uani 1 1 d .
C14 C 0.33140(12) 0.40045(12) 0.41857(5) 0.0199(3) Uani 1 1 d .
H14A H 0.2781 0.3492 0.4258 0.024 Uiso 1 1 calc R
C15 C 0.34550(14) 0.48691(13) 0.45091(6) 0.0259(4) Uani 1 1 d .
H15A H 0.3016 0.4931 0.4798 0.031 Uiso 1 1 calc R
C16 C 0.42402(14) 0.56364(13) 0.44052(6) 0.0279(4) Uani 1 1 d .
H16A H 0.4339 0.6206 0.4626 0.033 Uiso 1 1 calc R
C17 C 0.48801(14) 0.55553(13) 0.39708(6) 0.0262(4) Uani 1 1 d .
H17A H 0.5402 0.6077 0.3897 0.031 Uiso 1 1 calc R
C18 C 0.47449(12) 0.46945(12) 0.36445(6) 0.0202(3) Uani 1 1 d .
H18A H 0.5174 0.4645 0.3352 0.024 Uiso 1 1 calc R
N1 N 0.61022(10) 0.16582(10) 0.50081(5) 0.0201(3) Uani 1 1 d .
N2 N 0.33392(11) 0.09446(11) 0.53996(5) 0.0228(3) Uani 1 1 d .

loop_
_atom_site_aniso_label
_atom_site_aniso_U_11
_atom_site_aniso_U_22
_atom_site_aniso_U_33
_atom_site_aniso_U_23
_atom_site_aniso_U_13
_atom_site_aniso_U_12
B1 0.0130(7) 0.0170(8) 0.0127(7) 0.0026(5) 0.0035(5) 0.0015(6)
B2 0.0126(7) 0.0179(7) 0.0130(7) 0.0020(5) 0.0018(5) 0.0003(6)
B3 0.0158(7) 0.0160(7) 0.0158(7) 0.0002(5) -0.0004(6) -0.0004(6)
B4 0.0152(7) 0.0176(8) 0.0134(7) 0.0005(5) 0.0017(6) 0.0023(6)
B5 0.0172(7) 0.0227(8) 0.0113(7) 0.0009(5) 0.0028(6) 0.0041(6)
B6 0.0157(7) 0.0188(8) 0.0115(7) 0.0023(5) 0.0015(5) 0.0037(6)
B7 0.0120(7) 0.0202(8) 0.0139(7) 0.0019(5) -0.0003(5) 0.0014(6)
B8 0.0149(7) 0.0204(8) 0.0151(7) 0.0005(6) -0.0013(6) 0.0001(6)
B9 0.0182(8) 0.0208(8) 0.0142(7) -0.0009(6) -0.0008(6) 0.0020(6)
B10 0.0177(8) 0.0227(8) 0.0124(7) 0.0000(6) -0.0012(6) 0.0025(6)
C1 0.0137(6) 0.0150(6) 0.0107(6) 0.0013(5) 0.0010(5) 0.0006(5)
C2 0.0114(6) 0.0157(7) 0.0121(6) 0.0024(5) 0.0022(5) 0.0018(5)
C3 0.0201(7) 0.0143(7) 0.0149(7) -0.0003(5) -0.0027(5) 0.0025(5)
C4 0.0169(7) 0.0170(7) 0.0149(7) 0.0009(5) -0.0007(5) 0.0007(5)
C5 0.0154(7) 0.0139(6) 0.0132(6) 0.0003(5) -0.0017(5) 0.0016(5)
C6 0.0161(7) 0.0229(8) 0.0182(7) 0.0029(5) 0.0016(5) 0.0008(6)
C7 0.0157(7) 0.0268(8) 0.0239(8) 0.0018(6) -0.0034(6) -0.0005(6)
C8 0.0234(8) 0.0151(7) 0.0137(7) -0.0004(5) -0.0023(5) 0.0043(5)
C9 0.0292(8) 0.0207(7) 0.0155(7) -0.0013(5) -0.0042(6) 0.0025(6)
C10 0.0384(9) 0.0240(8) 0.0131(7) -0.0031(5) -0.0035(6) 0.0061(7)
C11 0.0368(9) 0.0231(8) 0.0162(7) 0.0015(5) 0.0076(6) 0.0065(7)
C12 0.0273(8) 0.0300(8) 0.0204(7) 0.0016(6) 0.0031(6) -0.0005(7)
C13 0.0147(6) 0.0159(7) 0.0141(6) -0.0002(5) -0.0017(5) 0.0032(5)
C14 0.0202(7) 0.0216(7) 0.0179(7) -0.0010(5) 0.0011(6) 0.0029(6)
C15 0.0322(9) 0.0275(8) 0.0179(7) -0.0046(6) 0.0008(6) 0.0082(7)
C16 0.0352(9) 0.0215(8) 0.0270(8) -0.0076(6) -0.0100(7) 0.0067(7)
C17 0.0259(8) 0.0177(8) 0.0348(9) -0.0025(6) -0.0045(7) -0.0016(6)
C18 0.0199(7) 0.0189(7) 0.0220(7) 0.0005(5) 0.0008(6) 0.0026(6)
N1 0.0205(6) 0.0224(6) 0.0172(6) -0.0004(5) -0.0054(5) 0.0012(5)
N2 0.0244(7) 0.0289(7) 0.0150(6) 0.0014(5) -0.0005(5) -0.0016(6)

loop_
_atom_type_symbol
_atom_type_description
_atom_type_scat_dispersion_real
_atom_type_scat_dispersion_imag
_atom_type_scat_source
C C 0.0033 0.0016 'International Tables Vol C Tables 4.2.6.8 and 6.1.1.4'
H H 0.0000 0.0000 'International Tables Vol C Tables 4.2.6.8 and 6.1.1.4'
B B 0.0013 0.0007 'International Tables Vol C Tables 4.2.6.8 and 6.1.1.4'
N N 0.0061 0.0033 'International Tables Vol C Tables 4.2.6.8 and 6.1.1.4'

loop_
_geom_angle_atom_site_label_1
_geom_angle_atom_site_label_2
_geom_angle_atom_site_label_3
_geom_angle
C1 B1 C2 59.57(8)
C1 B1 B5 105.27(11)
C2 B1 B5 105.64(10)
C1 B1 B4 58.46(8)
C2 B1 B4 106.78(10)
B5 B1 B4 60.19(9)
C1 B1 B6 105.94(10)
C2 B1 B6 58.23(8)
B5 B1 B6 60.26(9)
B4 B1 B6 108.53(11)
C1 B1 H1 123.6
C2 B1 H1 123.2
B5 B1 H1 122.8
B4 B1 H1 121.6
B6 B1 H1 122.0
C2 B2 C1 59.52(8)
C2 B2 B8 106.09(10)
C1 B2 B8 105.20(10)
C2 B2 B7 58.79(8)
C1 B2 B7 106.46(10)
B8 B2 B7 60.55(9)
C2 B2 B3 106.41(10)
C1 B2 B3 57.90(8)
B8 B2 B3 60.35(9)
B7 B2 B3 108.92(11)
C2 B2 H2 123.0
C1 B2 H2 123.7
B8 B2 H2 122.6
B7 B2 H2 121.4
B3 B2 H2 121.9
C1 B3 B2 59.76(9)
C1 B3 B8 105.97(11)
B2 B3 B8 59.48(9)
C1 B3 B9 105.33(11)
B2 B3 B9 107.59(11)
B8 B3 B9 60.23(9)
C1 B3 B4 58.54(8)
B2 B3 B4 107.88(11)
B8 B3 B4 108.09(11)
B9 B3 B4 59.87(9)
C1 B3 H3 123.8
B2 B3 H3 121.6
B8 B3 H3 122.1
B9 B3 H3 122.4
B4 B3 H3 121.7
C1 B4 B1 59.41(8)
C1 B4 B5 105.62(11)
B1 B4 B5 59.70(9)
C1 B4 B9 104.98(11)
B1 B4 B9 107.86(11)
B5 B4 B9 60.40(9)
C1 B4 B3 58.11(8)
B1 B4 B3 107.42(11)
B5 B4 B3 107.96(11)
B9 B4 B3 59.85(9)
C1 B4 H4 124.3
B1 B4 H4 121.7
B5 B4 H4 122.0
B9 B4 H4 122.3
B3 B4 H4 122.0
B1 B5 B4 60.10(9)
B1 B5 B6 60.36(9)
B4 B5 B6 108.54(11)
B1 B5 B10 108.02(11)
B4 B5 B10 108.17(11)
B6 B5 B10 59.81(9)
B1 B5 B9 107.91(11)
B4 B5 B9 60.06(9)
B6 B5 B9 107.87(11)
B10 B5 B9 59.89(9)
B1 B5 H5 121.6
B4 B5 H5 121.4
B6 B5 H5 121.5
B10 B5 H5 121.8
B9 B5 H5 121.9
C2 B6 B10 105.83(11)
C2 B6 B5 106.00(10)
B10 B6 B5 60.32(9)
C2 B6 B7 58.88(8)
B10 B6 B7 60.12(9)
B5 B6 B7 108.35(11)
C2 B6 B1 59.58(8)
B10 B6 B1 107.64(11)
B5 B6 B1 59.38(9)
B7 B6 B1 107.97(10)
C2 B6 H6 123.6
B10 B6 H6 122.1
B5 B6 H6 122.0
B7 B6 H6 121.5
B1 B6 H6 121.8
C2 B7 B2 59.49(8)
C2 B7 B6 58.56(8)
B2 B7 B6 107.58(10)
C2 B7 B8 105.90(11)
B2 B7 B8 59.61(9)
B6 B7 B8 107.88(11)
C2 B7 B10 105.39(10)
B2 B7 B10 107.52(11)
B6 B7 B10 59.87(9)
B8 B7 B10 60.09(9)
C2 B7 H7 123.8
B2 B7 H7 121.8
B6 B7 H7 121.9
B8 B7 H7 122.1
B10 B7 H7 122.4
B2 B8 B3 60.16(9)
B2 B8 B7 59.85(9)
B3 B8 B7 108.21(11)
B2 B8 B10 107.62(11)
B3 B8 B10 107.87(11)
B7 B8 B10 59.99(9)
B2 B8 B9 107.88(11)
B3 B8 B9 59.92(9)
B7 B8 B9 108.11(11)
B10 B8 B9 59.95(9)
B2 B8 H8 121.9
B3 B8 H8 121.6
B7 B8 H8 121.6
B10 B8 H8 121.9
B9 B8 H8 121.7
B3 B9 B4 60.27(9)
B3 B9 B10 107.82(11)
B4 B9 B10 107.89(11)
B3 B9 B8 59.85(9)
B4 B9 B8 108.11(11)
B10 B9 B8 59.95(9)
B3 B9 B5 107.61(11)
B4 B9 B5 59.55(9)
B10 B9 B5 60.05(9)
B8 B9 B5 107.79(11)
B3 B9 H9 121.8
B4 B9 H9 121.7
B10 B9 H9 121.7
B8 B9 H9 121.7
B5 B9 H9 122.0
B6 B10 B7 60.01(9)
B6 B10 B9 108.07(11)
B7 B10 B9 108.16(11)
B6 B10 B8 107.85(10)
B7 B10 B8 59.92(9)
B9 B10 B8 60.09(9)
B6 B10 B5 59.87(9)
B7 B10 B5 107.92(11)
B9 B10 B5 60.07(9)
B8 B10 B5 107.91(11)
B6 B10 H10 121.8
B7 B10 H10 121.7
B9 B10 H10 121.6
B8 B10 H10 121.8
B5 B10 H10 121.8
C5 C1 B3 121.24(11)
C5 C1 B4 121.71(11)
B3 C1 B4 63.35(9)
C5 C1 C2 117.86(10)
B3 C1 C2 110.49(10)
B4 C1 C2 110.51(10)
C5 C1 B1 117.86(11)
B3 C1 B1 113.86(10)
B4 C1 B1 62.13(9)
C2 C1 B1 60.57(8)
C5 C1 B2 117.37(10)
B3 C1 B2 62.34(9)
B4 C1 B2 113.82(10)
C2 C1 B2 60.17(8)
B1 C1 B2 111.89(10)
C13 C2 B6 121.73(11)
C13 C2 B7 123.83(11)
B6 C2 B7 62.55(8)
C13 C2 C1 117.86(10)
B6 C2 C1 109.30(10)
B7 C2 C1 109.40(10)
C13 C2 B2 119.44(11)
B6 C2 B2 112.58(10)
B7 C2 B2 61.71(9)
C1 C2 B2 60.31(8)
C13 C2 B1 115.97(11)
B6 C2 B1 62.19(8)
B7 C2 B1 113.03(10)
C1 C2 B1 59.86(8)
B2 C2 B1 111.41(10)
N1 C3 C4 122.97(13)
N1 C3 C8 116.98(12)
C4 C3 C8 120.04(13)
C5 C4 C3 119.31(13)
C5 C4 H4A 120.3
C3 C4 H4A 120.3
C4 C5 C6 117.93(12)
C4 C5 C1 120.85(12)
C6 C5 C1 121.21(12)
C7 C6 C5 118.53(13)
C7 C6 H6A 120.7
C5 C6 H6A 120.7
N1 C7 C6 124.43(14)
N1 C7 H7A 117.8
C6 C7 H7A 117.8
N2 C8 C9 122.58(13)
N2 C8 C3 116.31(12)
C9 C8 C3 121.09(14)
C10 C9 C8 118.65(15)
C10 C9 H9A 120.7
C8 C9 H9A 120.7
C9 C10 C11 119.32(14)
C9 C10 H10A 120.3
C11 C10 H10A 120.3
C12 C11 C10 117.93(14)
C12 C11 H11A 121.0
C10 C11 H11A 121.0
N2 C12 C11 124.05(16)
N2 C12 H12A 118.0
C11 C12 H12A 118.0
C18 C13 C14 119.25(13)
C18 C13 C2 119.38(12)
C14 C13 C2 121.35(13)
C15 C14 C13 119.93(14)
C15 C14 H14A 120.0
C13 C14 H14A 120.0
C16 C15 C14 120.59(15)
C16 C15 H15A 119.7
C14 C15 H15A 119.7
C15 C16 C17 119.75(14)
C15 C16 H16A 120.1
C17 C16 H16A 120.1
C16 C17 C18 120.12(15)
C16 C17 H17A 119.9
C18 C17 H17A 119.9
C17 C18 C13 120.34(14)
C17 C18 H18A 119.8
C13 C18 H18A 119.8
C7 N1 C3 116.71(12)
C12 N2 C8 117.45(13)

loop_
_geom_bond_atom_site_label_1
_geom_bond_atom_site_label_2
_geom_bond_distance
B1 C1 1.723(2)
B1 C2 1.7351(19)
B1 B5 1.762(2)
B1 B4 1.769(2)
B1 B6 1.780(2)
B1 H1 1.1000
B2 C2 1.729(2)
B2 C1 1.732(2)
B2 B8 1.763(2)
B2 B7 1.767(2)
B2 B3 1.775(2)
B2 H2 1.1000
B3 C1 1.698(2)
B3 B8 1.779(2)
B3 B9 1.780(2)
B3 B4 1.787(2)
B3 H3 1.1000
B4 C1 1.706(2)
B4 B5 1.771(2)
B4 B9 1.780(2)
B4 H4 1.1000
B5 B6 1.778(2)
B5 B10 1.786(2)
B5 B9 1.786(2)
B5 H5 1.1000
B6 C2 1.711(2)
B6 B10 1.777(2)
B6 B7 1.779(2)
B6 H6 1.1000
B7 C2 1.716(2)
B7 B8 1.780(2)
B7 B10 1.781(2)
B7 H7 1.1000
B8 B10 1.783(2)
B8 B9 1.785(2)
B8 H8 1.1000
B9 B10 1.783(2)
B9 H9 1.1000
B10 H10 1.1000
C1 C5 1.5101(17)
C1 C2 1.7178(19)
C2 C13 1.5059(18)
C3 N1 1.3450(19)
C3 C4 1.3944(19)
C3 C8 1.4915(19)
C4 C5 1.3859(19)
C4 H4A 0.9300
C5 C6 1.392(2)
C6 C7 1.385(2)
C6 H6A 0.9300
C7 N1 1.3327(19)
C7 H7A 0.9300
C8 N2 1.342(2)
C8 C9 1.3935(19)
C9 C10 1.383(2)
C9 H9A 0.9300
C10 C11 1.384(2)
C10 H10A 0.9300
C11 C12 1.382(2)
C11 H11A 0.9300
C12 N2 1.3363(19)
C12 H12A 0.9300
C13 C18 1.391(2)
C13 C14 1.3917(19)
C14 C15 1.390(2)
C14 H14A 0.9300
C15 C16 1.379(2)
C15 H15A 0.9300
C16 C17 1.383(2)
C16 H16A 0.9300
C17 C18 1.390(2)
C17 H17A 0.9300
C18 H18A 0.9300
